data_4513261
loop_
_publ_author_name
'Eccles, Kevin S.'
'Morrison, Robin E.'
'Sinha, Abhijeet S.'
'Maguire, Anita R.'
'Lawrence, Simon E.'

_publ_section_title
;
 Investigating C&#x2550;S&#x00B7;&#x00B7;&#x00B7;I Halogen Bonding for
 Cocrystallization with Primary Thioamides
;
_journal_issue 7
_journal_name_full 'Crystal Growth &amp; Design'
_journal_page_first 3442
_journal_paper_doi 10.1021/acs.cgd.5b00513
_journal_volume 15
_journal_year 2015
_chemical_formula_moiety '3(C6 F4 I2), 4(C7 H6 Cl N S)'
_chemical_formula_sum 'C46 H24 Cl4 F12 I6 N4 S4'
_chemical_formula_weight 1892.13
_chemical_name_common
;
2-chlorothiobenzamide & 
1,4 diiodotetrafluorobenzene (4:3) cocrystal
;
_space_group_crystal_system triclinic
_space_group_IT_number 2
_space_group_name_Hall '-P 1'
_space_group_name_H-M_alt 'P -1'
_symmetry_space_group_name_Hall '-P 1'
_symmetry_space_group_name_H-M 'P -1'
_atom_sites_solution_hydrogens geom
_atom_sites_solution_primary direct
_atom_sites_solution_secondary difmap
_cell_angle_alpha 105.469(2)
_cell_angle_beta 91.027(2)
_cell_angle_gamma 96.835(2)
_cell_formula_units_Z 1
_cell_length_a 4.2868(4)
_cell_length_b 13.6897(13)
_cell_length_c 25.474(3)
_cell_measurement_reflns_used 6785
_cell_measurement_temperature 286.(2)
_cell_measurement_theta_max 24.9908
_cell_measurement_theta_min 2.5559
_cell_volume 1428.6(3)
_computing_cell_refinement 'SAINT V7.68A (Bruker AXS, 2009)'
_computing_data_collection
;
Bruker Instrument Service v2009, 3, 0, 0
;
_computing_data_reduction 'SAINT V7.68A (Bruker AXS, 2009)'
_computing_molecular_graphics 'Mercury 3.0 (Macrae et al, 2008)'
_computing_structure_refinement 'SHELXL-97 (Sheldrick, 2008)'
_computing_structure_solution 'SHELXS-97 (Sheldrick, 2008)'
_diffrn_ambient_temperature 286.(2)
_diffrn_detector_area_resol_mean 8.3333
_diffrn_measured_fraction_theta_full 0.963
_diffrn_measured_fraction_theta_max 0.963
_diffrn_measurement_device_type 'Bruker APEX II DUO'
_diffrn_measurement_method '\f & \w  scans'
_diffrn_radiation_monochromator graphite
_diffrn_radiation_source 'fine-focus sealed tube'
_diffrn_radiation_type MoK\a
_diffrn_radiation_wavelength 0.71073
_diffrn_reflns_av_R_equivalents 0.0461
_diffrn_reflns_av_sigmaI/netI 0.0424
_diffrn_reflns_limit_h_max 5
_diffrn_reflns_limit_h_min -5
_diffrn_reflns_limit_k_max 16
_diffrn_reflns_limit_k_min -16
_diffrn_reflns_limit_l_max 31
_diffrn_reflns_limit_l_min -31
_diffrn_reflns_number 26560
_diffrn_reflns_theta_full 25.92
_diffrn_reflns_theta_max 25.92
_diffrn_reflns_theta_min 1.56
_exptl_absorpt_coefficient_mu 3.672
_exptl_absorpt_correction_T_max 0.67
_exptl_absorpt_correction_T_min 0.49
_exptl_absorpt_correction_type multi-scan
_exptl_absorpt_process_details 'SADABS V2008/1 (Bruker AXS)'
_exptl_crystal_colour colourless
_exptl_crystal_density_diffrn 2.199
_exptl_crystal_density_method 'not measured'
_exptl_crystal_description Block
_exptl_crystal_F_000 886
_exptl_crystal_size_max 0.360
_exptl_crystal_size_mid 0.210
_exptl_crystal_size_min 0.120
_refine_diff_density_max 1.799
_refine_diff_density_min -2.587
_refine_ls_extinction_method none
_refine_ls_goodness_of_fit_ref 1.237
_refine_ls_hydrogen_treatment mixed
_refine_ls_matrix_type full
_refine_ls_number_parameters 339
_refine_ls_number_reflns 5371
_refine_ls_number_restraints 2
_refine_ls_restrained_S_all 1.237
_refine_ls_R_factor_all 0.0878
_refine_ls_R_factor_gt 0.0394
_refine_ls_shift/su_max 0.000
_refine_ls_shift/su_mean 0.000
_refine_ls_structure_factor_coef Fsqd
_refine_ls_weighting_details 'calc w=1/[\s^2^(Fo^2^)+(0.1020P)^2^+0.0000P] where P=(Fo^2^+2Fc^2^)/3'
_refine_ls_weighting_scheme calc
_refine_ls_wR_factor_gt 0.1190
_refine_ls_wR_factor_ref 0.1810
_reflns_number_gt 3941
_reflns_number_total 5371
_reflns_threshold_expression >2sigma(I)
_cod_data_source_file cg5b00513_si_002.cif
_cod_data_source_block 15_4.1_3
_cod_depositor_comments 'Adding full bibliography for 4513250--4513263.cif.'
_cod_original_cell_volume 1428.6(2)
_cod_database_code 4513261

loop_
_space_group_symop_operation_xyz
'x, y, z'
'-x, -y, -z'

loop_
_atom_site_type_symbol
_atom_site_label
_atom_site_fract_x
_atom_site_fract_y
_atom_site_fract_z
_atom_site_U_iso_or_equiv
_atom_site_adp_type
_atom_site_calc_flag
_atom_site_refinement_flags
_atom_site_occupancy
C C1 0.4322(19) 0.7228(6) 0.9351(3) 0.0413(18) Uani d . 1
C C2 0.581(2) 0.8199(6) 0.9621(4) 0.049(2) Uani d . 1
C C3 0.576(3) 0.9007(7) 0.9395(4) 0.063(3) Uani d . 1
H H3 0.6877 0.964 0.957 0.076 Uiso calc R 1
C C4 0.410(3) 0.8885(8) 0.8922(4) 0.065(3) Uani d . 1
H H4 0.3975 0.9445 0.8784 0.078 Uiso calc R 1
C C5 0.259(3) 0.7944(9) 0.8642(4) 0.070(3) Uani d . 1
H H5 0.1464 0.7864 0.8314 0.084 Uiso calc R 1
C C6 0.276(2) 0.7100(8) 0.8854(4) 0.061(3) Uani d . 1
H H6 0.1813 0.6455 0.8658 0.073 Uiso calc R 1
C C7 0.436(2) 0.6308(6) 0.9558(3) 0.044(2) Uani d . 1
S S8 0.5697(6) 0.52650(16) 0.91791(9) 0.0528(6) Uani d . 1
H H9A 0.27(2) 0.693(5) 1.025(3) 0.06(3) Uiso d D 1
H H9B 0.38(2) 0.600(6) 1.023(3) 0.05(3) Uiso d D 1
N N9 0.323(2) 0.6382(6) 1.0047(3) 0.060(2) Uani d D 1
Cl Cl10 0.7933(7) 0.84051(19) 1.02427(11) 0.0700(8) Uani d . 1
C C11 0.8954(13) 0.5340(4) 0.65588(17) 0.042(2) Uani d G 1
C C16 0.7532(14) 0.6159(4) 0.6857(2) 0.056(2) Uani d G 1
H H16 0.6944 0.6642 0.6692 0.067 Uiso calc R 1
C C15 0.6989(15) 0.6256(5) 0.7404(2) 0.075(3) Uani d G 1
H H15 0.6037 0.6804 0.7604 0.09 Uiso calc R 1
C C14 0.7868(16) 0.5533(6) 0.76523(17) 0.087(5) Uani d G 1
H H14 0.7504 0.5598 0.8018 0.104 Uiso calc R 1
C C13 0.9290(15) 0.4714(5) 0.7354(2) 0.068(3) Uani d G 1
H H13 0.9878 0.4231 0.752 0.082 Uiso calc R 1
C C12 0.9833(13) 0.4618(4) 0.6807(2) 0.055(3) Uani d G 1
C C17 0.9313(19) 0.5251(6) 0.5966(3) 0.0393(18) Uani d . 1
S S18 1.1361(5) 0.62046(16) 0.57726(8) 0.0478(6) Uani d . 1
N N19 0.7937(19) 0.4424(5) 0.5619(3) 0.058(2) Uani d . 1
H H19A 0.6874 0.3956 0.5735 0.07 Uiso calc R 1
H H19B 0.8091 0.4346 0.5275 0.07 Uiso calc R 1
Cl Cl20 1.1611(7) 0.35789(19) 0.64545(13) 0.0743(8) Uani d . 1
C C21 0.533(2) -0.0099(6) 0.7290(3) 0.045(2) Uani d . 1
C C22 0.4933(19) 0.0835(7) 0.7210(4) 0.048(2) Uani d . 1
C C23 0.6405(19) 0.1732(6) 0.7548(3) 0.0409(18) Uani d . 1
C C24 0.8280(19) 0.1743(6) 0.8003(3) 0.0436(19) Uani d . 1
C C25 0.868(2) 0.0811(7) 0.8081(4) 0.047(2) Uani d . 1
C C26 0.723(2) -0.0094(6) 0.7738(3) 0.0428(19) Uani d . 1
I I27 0.32621(14) -0.14660(5) 0.67563(3) 0.0560(2) Uani d . 1
F F28 0.3063(15) 0.0891(5) 0.6792(2) 0.0723(18) Uani d . 1
F F29 0.5924(14) 0.2621(4) 0.7450(2) 0.0636(16) Uani d . 1
I I30 1.04946(14) 0.31031(4) 0.85234(2) 0.0527(2) Uani d . 1
F F31 1.0514(16) 0.0754(4) 0.8503(2) 0.0705(17) Uani d . 1
F F32 0.7740(15) -0.0974(4) 0.7836(2) 0.0638(15) Uani d . 1
C C33 0.3776(17) 0.0847(6) 0.4905(3) 0.0406(18) Uani d . 1
C C34 0.345(2) -0.0083(7) 0.4515(4) 0.048(2) Uani d . 1
C C35 0.534(2) 0.0917(6) 0.5387(4) 0.047(2) Uani d . 1
I I36 0.21460(13) 0.21187(4) 0.47401(3) 0.0497(2) Uani d . 1
F F37 0.1911(15) -0.0199(4) 0.4033(2) 0.0708(17) Uani d . 1
F F38 0.5797(15) 0.1807(4) 0.5778(2) 0.0693(17) Uani d . 1

loop_
_atom_site_aniso_label
_atom_site_aniso_U_11
_atom_site_aniso_U_22
_atom_site_aniso_U_33
_atom_site_aniso_U_12
_atom_site_aniso_U_13
_atom_site_aniso_U_23
C1 0.050(5) 0.033(4) 0.041(4) 0.006(4) 0.005(4) 0.009(3)
C2 0.061(5) 0.040(4) 0.046(5) 0.006(4) -0.005(4) 0.012(4)
C3 0.086(7) 0.036(5) 0.071(7) 0.003(5) 0.011(6) 0.020(5)
C4 0.094(8) 0.059(6) 0.059(6) 0.029(6) 0.016(6) 0.036(5)
C5 0.089(8) 0.071(7) 0.059(6) 0.015(6) -0.010(6) 0.035(6)
C6 0.075(6) 0.051(5) 0.060(6) 0.001(5) -0.015(5) 0.024(5)
C7 0.049(5) 0.038(4) 0.044(5) 0.002(4) 0.001(4) 0.010(4)
S8 0.0739(15) 0.0352(10) 0.0504(13) 0.0099(11) 0.0074(12) 0.0121(10)
N9 0.102(7) 0.042(4) 0.045(5) 0.027(5) 0.025(5) 0.018(4)
Cl10 0.0882(19) 0.0531(13) 0.0589(15) 0.0009(13) -0.0214(14) 0.0035(12)
C11 0.044(4) 0.040(4) 0.042(4) -0.011(4) -0.008(4) 0.017(4)
C16 0.065(6) 0.052(5) 0.043(5) -0.008(5) -0.004(4) 0.007(4)
C15 0.078(7) 0.080(8) 0.047(6) -0.017(6) 0.004(5) -0.004(6)
C14 0.089(8) 0.116(10) 0.041(5) -0.048(8) -0.001(6) 0.024(7)
C13 0.070(7) 0.085(7) 0.048(5) -0.034(6) -0.021(5) 0.036(6)
C12 0.060(5) 0.048(5) 0.055(5) -0.023(4) -0.018(4) 0.023(4)
C17 0.045(4) 0.031(4) 0.043(4) 0.002(3) -0.001(4) 0.013(3)
S18 0.0609(13) 0.0409(11) 0.0415(11) -0.0093(10) -0.0056(10) 0.0181(9)
N19 0.082(5) 0.047(4) 0.037(4) -0.022(4) -0.003(4) 0.010(3)
Cl20 0.0763(17) 0.0488(13) 0.103(2) 0.0017(12) -0.0137(16) 0.0325(14)
C21 0.044(4) 0.042(4) 0.044(5) 0.004(4) 0.001(4) 0.006(4)
C22 0.040(4) 0.054(5) 0.048(5) 0.007(4) -0.008(4) 0.013(4)
C23 0.045(4) 0.038(4) 0.040(4) 0.011(4) -0.002(4) 0.008(4)
C24 0.044(4) 0.042(4) 0.042(4) 0.002(4) -0.003(4) 0.009(4)
C25 0.049(5) 0.046(5) 0.045(5) 0.011(4) -0.006(4) 0.009(4)
C26 0.056(5) 0.035(4) 0.035(4) 0.011(4) 0.010(4) 0.003(3)
I27 0.0487(4) 0.0510(4) 0.0569(4) -0.0074(3) -0.0037(3) 0.0017(3)
F28 0.080(4) 0.070(4) 0.063(4) 0.009(3) -0.032(3) 0.015(3)
F29 0.082(4) 0.043(3) 0.068(4) 0.007(3) -0.017(3) 0.022(3)
I30 0.0552(4) 0.0441(3) 0.0508(4) -0.0003(3) -0.0044(3) 0.0023(3)
F31 0.103(5) 0.058(3) 0.048(3) 0.017(3) -0.028(3) 0.010(3)
F32 0.093(4) 0.044(3) 0.058(3) 0.012(3) -0.004(3) 0.019(3)
C33 0.033(4) 0.041(4) 0.052(5) 0.001(3) 0.005(4) 0.020(4)
C34 0.044(4) 0.050(5) 0.054(5) -0.004(4) -0.012(4) 0.023(4)
C35 0.045(4) 0.041(4) 0.051(5) -0.003(4) -0.005(4) 0.010(4)
I36 0.0440(3) 0.0462(3) 0.0637(4) 0.0037(3) 0.0017(3) 0.0242(3)
F37 0.086(4) 0.065(3) 0.060(3) 0.004(3) -0.030(3) 0.020(3)
F38 0.096(4) 0.046(3) 0.057(3) 0.003(3) -0.018(3) 0.004(3)

loop_
_atom_type_symbol
_atom_type_description
_atom_type_scat_dispersion_real
_atom_type_scat_dispersion_imag
_atom_type_scat_source
C C 0.0033 0.0016 'International Tables Vol C Tables 4.2.6.8 and 6.1.1.4'
H H 0.0000 0.0000 'International Tables Vol C Tables 4.2.6.8 and 6.1.1.4'
N N 0.0061 0.0033 'International Tables Vol C Tables 4.2.6.8 and 6.1.1.4'
F F 0.0171 0.0103 'International Tables Vol C Tables 4.2.6.8 and 6.1.1.4'
S S 0.1246 0.1234 'International Tables Vol C Tables 4.2.6.8 and 6.1.1.4'
Cl Cl 0.1484 0.1585 'International Tables Vol C Tables 4.2.6.8 and 6.1.1.4'
I I -0.4742 1.8119 'International Tables Vol C Tables 4.2.6.8 and 6.1.1.4'

loop_
_geom_angle_atom_site_label_1
_geom_angle_atom_site_label_2
_geom_angle_atom_site_label_3
_geom_angle_site_symmetry_3
_geom_angle
C6 C1 C2 . 118.1(7)
C6 C1 C7 . 117.5(7)
C2 C1 C7 . 124.4(7)
C3 C2 C1 . 121.0(8)
C3 C2 Cl10 . 118.5(7)
C1 C2 Cl10 . 120.5(6)
C4 C3 C2 . 120.3(9)
C4 C3 H3 . 119.8
C2 C3 H3 . 119.8
C3 C4 C5 . 120.7(8)
C3 C4 H4 . 119.7
C5 C4 H4 . 119.7
C4 C5 C6 . 119.5(9)
C4 C5 H5 . 120.2
C6 C5 H5 . 120.2
C1 C6 C5 . 120.2(9)
C1 C6 H6 . 119.9
C5 C6 H6 . 119.9
N9 C7 C1 . 115.7(8)
N9 C7 S8 . 123.9(7)
C1 C7 S8 . 120.5(6)
C7 N9 H9A . 124.(7)
C7 N9 H9B . 118.(7)
H9A N9 H9B . 112.(9)
C16 C11 C12 . 120.0
C16 C11 C17 . 117.2(5)
C12 C11 C17 . 122.7(5)
C11 C16 C15 . 120.0
C11 C16 H16 . 120.0
C15 C16 H16 . 120.0
C16 C15 C14 . 120.0
C16 C15 H15 . 120.0
C14 C15 H15 . 120.0
C13 C14 C15 . 120.0
C13 C14 H14 . 120.0
C15 C14 H14 . 120.0
C12 C13 C14 . 120.0
C12 C13 H13 . 120.0
C14 C13 H13 . 120.0
C13 C12 C11 . 120.0
C13 C12 Cl20 . 118.0(4)
C11 C12 Cl20 . 122.0(4)
N19 C17 C11 . 117.4(6)
N19 C17 S18 . 122.8(6)
C11 C17 S18 . 119.8(5)
C17 N19 H19A . 120.0
C17 N19 H19B . 120.0
H19A N19 H19B . 120.0
C22 C21 C26 . 117.0(7)
C22 C21 I27 . 121.9(6)
C26 C21 I27 . 121.1(6)
F28 C22 C23 . 117.8(7)
F28 C22 C21 . 120.3(7)
C23 C22 C21 . 121.9(7)
F29 C23 C22 . 119.2(7)
F29 C23 C24 . 119.4(7)
C22 C23 C24 . 121.4(7)
C25 C24 C23 . 116.7(7)
C25 C24 I30 . 121.5(6)
C23 C24 I30 . 121.7(6)
F31 C25 C24 . 120.4(8)
F31 C25 C26 . 117.7(7)
C24 C25 C26 . 121.9(7)
F32 C26 C25 . 118.8(7)
F32 C26 C21 . 120.1(7)
C25 C26 C21 . 121.1(7)
C35 C33 C34 . 117.7(7)
C35 C33 I36 . 121.4(6)
C34 C33 I36 . 120.8(6)
F37 C34 C33 . 120.3(8)
F37 C34 C35 2_656 118.7(8)
C33 C34 C35 2_656 121.0(7)
F38 C35 C33 . 120.5(8)
F38 C35 C34 2_656 118.2(7)
C33 C35 C34 2_656 121.3(8)

loop_
_geom_bond_atom_site_label_1
_geom_bond_atom_site_label_2
_geom_bond_site_symmetry_2
_geom_bond_distance
C1 C6 . 1.383(12)
C1 C2 . 1.393(11)
C1 C7 . 1.489(10)
C2 C3 . 1.379(12)
C2 Cl10 . 1.750(8)
C3 C4 . 1.351(14)
C3 H3 . 0.93
C4 C5 . 1.371(15)
C4 H4 . 0.93
C5 C6 . 1.408(12)
C5 H5 . 0.93
C6 H6 . 0.93
C7 N9 . 1.327(12)
C7 S8 . 1.667(9)
N9 H9A . 0.85(4)
N9 H9B . 0.85(4)
C11 C16 . 1.39
C11 C12 . 1.39
C11 C17 . 1.494(9)
C16 C15 . 1.39
C16 H16 . 0.93
C15 C14 . 1.39
C15 H15 . 0.93
C14 C13 . 1.39
C14 H14 . 0.93
C13 C12 . 1.39
C13 H13 . 0.93
C12 Cl20 . 1.735(6)
C17 N19 . 1.304(10)
C17 S18 . 1.675(7)
N19 H19A . 0.86
N19 H19B . 0.86
C21 C22 . 1.375(12)
C21 C26 . 1.388(11)
C21 I27 . 2.084(8)
C22 F28 . 1.346(9)
C22 C23 . 1.370(12)
C23 F29 . 1.344(9)
C23 C24 . 1.395(11)
C24 C25 . 1.372(12)
C24 I30 . 2.084(8)
C25 F31 . 1.344(9)
C25 C26 . 1.381(12)
C26 F32 . 1.335(9)
C33 C35 . 1.365(11)
C33 C34 . 1.380(13)
C33 I36 . 2.089(8)
C34 F37 . 1.344(9)
C34 C35 2_656 1.386(12)
C35 F38 . 1.342(10)
C35 C34 2_656 1.386(12)

loop_
_geom_hbond_atom_site_label_D
_geom_hbond_atom_site_label_H
_geom_hbond_atom_site_label_A
_geom_hbond_site_symmetry_A
_geom_hbond_distance_DH
_geom_hbond_distance_HA
_geom_hbond_distance_DA
_geom_hbond_angle_DHA
N9 H9B S8 2_667 0.85(4) 2.60(4) 3.431(8) 167.(8)
N19 H19B S18 2_766 0.86 2.59 3.446(7) 170.5
